data_4070703
loop_
_publ_author_name
'Song, Li-Cheng'
'Wang, Hu-Ting'
'Ge, Jian-Hua'
'Mei, Shu-Zhen'
'Gao, Jie'
'Wang, Liang-Xing'
'Gai, Bin'
'Zhao, Li-Qun'
'Yan, Jing'
'Wang, Yong-Zhen'

_publ_section_title
;
 Investigations on the Active Site Models of [FeFe]-Hydrogenases:
 Synthesis, Structure, and Properties of N-Functionalized
 Azadithiolatodiiron Complexes Containing Mono- and Diphosphine Ligands
;
_journal_issue 7
_journal_name_full Organometallics
_journal_page_first 1409
_journal_paper_doi 10.1021/om700956e
_journal_volume 27
_journal_year 2008
_chemical_formula_moiety 'C40 H35 Fe2 N O6 P2 S2'
_chemical_formula_sum 'C40 H35 Fe2 N O6 P2 S2'
_chemical_formula_weight 863.45
_chemical_name_systematic
; 
 ? 
;
_space_group_IT_number 14
_symmetry_cell_setting monoclinic
_symmetry_space_group_name_Hall '-P 2yn'
_symmetry_space_group_name_H-M 'P 1 21/n 1'
_atom_sites_solution_hydrogens geom
_atom_sites_solution_primary direct
_atom_sites_solution_secondary difmap
_audit_creation_method SHELXL-97
_cell_angle_alpha 90.00
_cell_angle_beta 94.719(2)
_cell_angle_gamma 90.00
_cell_formula_units_Z 4
_cell_length_a 9.3759(13)
_cell_length_b 19.560(3)
_cell_length_c 21.756(3)
_cell_measurement_reflns_used 10737
_cell_measurement_temperature 293(2)
_cell_measurement_theta_max 27.9
_cell_measurement_theta_min 2.3
_cell_volume 3976.4(10)
_computing_cell_refinement CrystalClear
_computing_data_collection CrystalClear
_computing_data_reduction CrystalClear
_computing_publication_material 'CrystalStructure 3.7.0'
_computing_structure_refinement 'SHELXL-97 (Sheldrick, 1997)'
_computing_structure_solution 'SHELXS-97 (Sheldrick, 1990)'
_diffrn_ambient_temperature 293(2)
_diffrn_detector_area_resol_mean 7.31
_diffrn_measured_fraction_theta_full 0.997
_diffrn_measured_fraction_theta_max 0.997
_diffrn_measurement_device_type 'Rigaku Saturn'
_diffrn_measurement_method \w
_diffrn_radiation_monochromator confocal
_diffrn_radiation_source 'rotating anode'
_diffrn_radiation_type MoK\a
_diffrn_radiation_wavelength 0.71070
_diffrn_reflns_av_R_equivalents 0.0313
_diffrn_reflns_av_sigmaI/netI 0.0235
_diffrn_reflns_limit_h_max 12
_diffrn_reflns_limit_h_min -12
_diffrn_reflns_limit_k_max 25
_diffrn_reflns_limit_k_min -25
_diffrn_reflns_limit_l_max 28
_diffrn_reflns_limit_l_min -28
_diffrn_reflns_number 48732
_diffrn_reflns_theta_full 27.87
_diffrn_reflns_theta_max 27.87
_diffrn_reflns_theta_min 2.28
_exptl_absorpt_coefficient_mu 0.962
_exptl_absorpt_correction_T_max 0.8459
_exptl_absorpt_correction_T_min 0.8163
_exptl_absorpt_correction_type multi-scan
_exptl_absorpt_process_details crystalclear
_exptl_crystal_colour colorless
_exptl_crystal_density_diffrn 1.442
_exptl_crystal_density_method 'not measured'
_exptl_crystal_description prism
_exptl_crystal_F_000 1776
_exptl_crystal_size_max 0.22
_exptl_crystal_size_mid 0.20
_exptl_crystal_size_min 0.18
_refine_diff_density_max 0.404
_refine_diff_density_min -0.361
_refine_diff_density_rms 0.051
_refine_ls_extinction_method none
_refine_ls_goodness_of_fit_ref 1.091
_refine_ls_hydrogen_treatment constr
_refine_ls_matrix_type full
_refine_ls_number_parameters 480
_refine_ls_number_reflns 9465
_refine_ls_number_restraints 0
_refine_ls_restrained_S_all 1.091
_refine_ls_R_factor_all 0.0490
_refine_ls_R_factor_gt 0.0404
_refine_ls_shift/su_max 0.002
_refine_ls_shift/su_mean 0.000
_refine_ls_structure_factor_coef Fsqd
_refine_ls_weighting_details 'calc w=1/[\s^2^(Fo^2^)+(0.0541P)^2^+0.8984P] where P=(Fo^2^+2Fc^2^)/3'
_refine_ls_weighting_scheme calc
_refine_ls_wR_factor_gt 0.0990
_refine_ls_wR_factor_ref 0.1055
_reflns_number_gt 7951
_reflns_number_total 9465
_reflns_threshold_expression >2sigma(I)
_cod_data_source_file om700956e-file003.cif
_cod_data_source_block shelxl
_cod_database_code 4070703

loop_
_symmetry_equiv_pos_as_xyz
'x, y, z'
'-x+1/2, y+1/2, -z+1/2'
'-x, -y, -z'
'x-1/2, -y-1/2, z-1/2'

loop_
_atom_site_label
_atom_site_type_symbol
_atom_site_fract_x
_atom_site_fract_y
_atom_site_fract_z
_atom_site_U_iso_or_equiv
_atom_site_adp_type
_atom_site_occupancy
_atom_site_symmetry_multiplicity
_atom_site_calc_flag
_atom_site_refinement_flags
Fe1 Fe 0.16543(3) 0.798335(14) 1.011058(13) 0.04005(9) Uani 1 1 d .
Fe2 Fe 0.04021(3) 0.856028(14) 0.916251(13) 0.04025(9) Uani 1 1 d .
S1 S 0.27846(5) 0.83464(2) 0.92999(2) 0.03890(12) Uani 1 1 d .
S2 S 0.07273(6) 0.90624(3) 1.00999(3) 0.04574(13) Uani 1 1 d .
P1 P 0.19995(6) 0.69041(3) 0.98496(3) 0.04153(13) Uani 1 1 d .
P2 P 0.03783(6) 0.78111(3) 0.83931(2) 0.04201(13) Uani 1 1 d .
O1 O 0.3594(3) 0.79065(11) 1.12308(10) 0.0898(7) Uani 1 1 d .
O2 O -0.0908(2) 0.75869(12) 1.06887(12) 0.0986(8) Uani 1 1 d .
O3 O -0.0285(3) 0.97704(11) 0.84154(10) 0.0877(7) Uani 1 1 d .
O4 O -0.25557(19) 0.83198(12) 0.94195(11) 0.0818(6) Uani 1 1 d .
O5 O 0.6244(2) 0.94783(10) 1.28560(8) 0.0694(5) Uani 1 1 d .
O6 O 0.8158(2) 0.93062(14) 1.23355(9) 0.0891(7) Uani 1 1 d .
N1 N 0.35496(19) 0.94625(9) 1.00525(9) 0.0471(4) Uani 1 1 d .
C1 C 0.2871(3) 0.79518(12) 1.07820(12) 0.0560(6) Uani 1 1 d .
C2 C 0.0110(3) 0.77354(13) 1.04587(12) 0.0592(6) Uani 1 1 d .
C3 C 0.0047(3) 0.92932(12) 0.86964(11) 0.0540(5) Uani 1 1 d .
C4 C -0.1384(2) 0.83967(12) 0.93093(11) 0.0539(5) Uani 1 1 d .
C5 C 0.2112(2) 0.97199(11) 1.00150(11) 0.0513(5) Uani 1 1 d .
H5A H 0.1915 0.9945 0.9620 0.062 Uiso 1 1 calc R
H5B H 0.2043 1.0062 1.0334 0.062 Uiso 1 1 calc R
C6 C 0.3885(2) 0.91099(11) 0.95024(10) 0.0469(5) Uani 1 1 d .
H6A H 0.4882 0.8972 0.9552 0.056 Uiso 1 1 calc R
H6B H 0.3779 0.9428 0.9160 0.056 Uiso 1 1 calc R
C7 C 0.4320(2) 0.93808(10) 1.06203(10) 0.0454(5) Uani 1 1 d .
C8 C 0.5720(2) 0.91303(11) 1.06734(10) 0.0489(5) Uani 1 1 d .
H8 H 0.6117 0.8963 1.0325 0.059 Uiso 1 1 calc R
C9 C 0.6523(3) 0.91274(12) 1.12330(11) 0.0536(5) Uani 1 1 d .
H9 H 0.7464 0.8973 1.1255 0.064 Uiso 1 1 calc R
C10 C 0.5943(3) 0.93525(12) 1.17652(10) 0.0520(5) Uani 1 1 d .
C11 C 0.4537(3) 0.95689(13) 1.17198(11) 0.0583(6) Uani 1 1 d .
H11 H 0.4126 0.9707 1.2074 0.070 Uiso 1 1 calc R
C12 C 0.3737(3) 0.95844(13) 1.11679(11) 0.0572(6) Uani 1 1 d .
H12 H 0.2792 0.9732 1.1153 0.069 Uiso 1 1 calc R
C13 C 0.6756(3) 0.93827(12) 1.23749(12) 0.0587(6) Uani 1 1 d .
C14 C 0.9040(4) 0.9394(2) 1.29094(16) 0.1106(14) Uani 1 1 d .
H14A H 0.8732 0.9793 1.3119 0.166 Uiso 1 1 calc R
H14B H 1.0021 0.9448 1.2824 0.166 Uiso 1 1 calc R
H14C H 0.8949 0.8999 1.3165 0.166 Uiso 1 1 calc R
C15 C 0.1584(3) 0.62821(11) 1.04401(11) 0.0535(5) Uani 1 1 d .
C16 C 0.0329(3) 0.59161(14) 1.04150(15) 0.0726(8) Uani 1 1 d .
H16 H -0.0350 0.5972 1.0083 0.087 Uiso 1 1 calc R
C17 C 0.0072(4) 0.54609(16) 1.0886(2) 0.0949(11) Uani 1 1 d .
H17 H -0.0782 0.5217 1.0867 0.114 Uiso 1 1 calc R
C18 C 0.1054(5) 0.53698(17) 1.13736(18) 0.1019(13) Uani 1 1 d .
H18 H 0.0875 0.5062 1.1684 0.122 Uiso 1 1 calc R
C19 C 0.2308(5) 0.57308(18) 1.14082(15) 0.0962(11) Uani 1 1 d .
H19 H 0.2981 0.5669 1.1742 0.115 Uiso 1 1 calc R
C20 C 0.2576(4) 0.61912(15) 1.09432(13) 0.0740(8) Uani 1 1 d .
H20 H 0.3425 0.6439 1.0970 0.089 Uiso 1 1 calc R
C21 C 0.3776(2) 0.65852(11) 0.96901(10) 0.0444(4) Uani 1 1 d .
C22 C 0.3938(3) 0.59053(12) 0.95388(12) 0.0595(6) Uani 1 1 d .
H22 H 0.3140 0.5621 0.9513 0.071 Uiso 1 1 calc R
C23 C 0.5249(3) 0.56373(15) 0.94253(13) 0.0678(7) Uani 1 1 d .
H23 H 0.5328 0.5179 0.9319 0.081 Uiso 1 1 calc R
C24 C 0.6419(3) 0.60422(17) 0.94684(18) 0.0883(10) Uani 1 1 d .
H24 H 0.7304 0.5865 0.9387 0.106 Uiso 1 1 calc R
C25 C 0.6298(3) 0.67138(19) 0.9633(2) 0.1182(17) Uani 1 1 d .
H25 H 0.7109 0.6989 0.9671 0.142 Uiso 1 1 calc R
C26 C 0.4976(3) 0.69882(14) 0.97416(17) 0.0780(9) Uani 1 1 d .
H26 H 0.4905 0.7446 0.9850 0.094 Uiso 1 1 calc R
C27 C 0.0902(2) 0.66322(11) 0.91538(11) 0.0511(5) Uani 1 1 d .
H27A H 0.1014 0.6144 0.9098 0.061 Uiso 1 1 calc R
H27B H -0.0098 0.6721 0.9208 0.061 Uiso 1 1 calc R
C28 C 0.1319(3) 0.70059(11) 0.85751(10) 0.0489(5) Uani 1 1 d .
H28A H 0.1149 0.6701 0.8225 0.059 Uiso 1 1 calc R
H28B H 0.2338 0.7099 0.8624 0.059 Uiso 1 1 calc R
C29 C -0.1377(3) 0.75441(14) 0.80487(11) 0.0594(6) Uani 1 1 d .
C30 C -0.2359(3) 0.8039(2) 0.78726(17) 0.0900(10) Uani 1 1 d .
H30 H -0.2140 0.8496 0.7955 0.108 Uiso 1 1 calc R
C31 C -0.3682(4) 0.7871(3) 0.7572(2) 0.1271(17) Uani 1 1 d .
H31 H -0.4343 0.8213 0.7461 0.153 Uiso 1 1 calc R
C32 C -0.4006(4) 0.7206(3) 0.7440(2) 0.139(2) Uani 1 1 d .
H32 H -0.4902 0.7094 0.7252 0.166 Uiso 1 1 calc R
C33 C -0.3009(4) 0.6694(3) 0.7586(2) 0.1247(16) Uani 1 1 d .
H33 H -0.3217 0.6243 0.7477 0.150 Uiso 1 1 calc R
C34 C -0.1697(3) 0.68612(18) 0.78945(16) 0.0866(10) Uani 1 1 d .
H34 H -0.1030 0.6520 0.7999 0.104 Uiso 1 1 calc R
C35 C 0.1249(2) 0.80624(11) 0.77026(10) 0.0456(5) Uani 1 1 d .
C36 C 0.1070(3) 0.76586(15) 0.71753(12) 0.0659(7) Uani 1 1 d .
H36 H 0.0498 0.7270 0.7174 0.079 Uiso 1 1 calc R
C37 C 0.1734(4) 0.78295(18) 0.66539(14) 0.0813(9) Uani 1 1 d .
H37 H 0.1610 0.7555 0.6304 0.098 Uiso 1 1 calc R
C38 C 0.2574(3) 0.84010(16) 0.66493(13) 0.0754(8) Uani 1 1 d .
H38 H 0.3014 0.8516 0.6296 0.090 Uiso 1 1 calc R
C39 C 0.2770(3) 0.88040(13) 0.71638(13) 0.0660(7) Uani 1 1 d .
H39 H 0.3346 0.9191 0.7159 0.079 Uiso 1 1 calc R
C40 C 0.2111(3) 0.86367(12) 0.76923(11) 0.0544(5) Uani 1 1 d .
H40 H 0.2249 0.8911 0.8041 0.065 Uiso 1 1 calc R

loop_
_atom_site_aniso_label
_atom_site_aniso_U_11
_atom_site_aniso_U_22
_atom_site_aniso_U_33
_atom_site_aniso_U_23
_atom_site_aniso_U_13
_atom_site_aniso_U_12
Fe1 0.04207(16) 0.03748(16) 0.04159(16) 0.00295(11) 0.00935(12) 0.00184(11)
Fe2 0.03716(16) 0.03955(16) 0.04493(17) 0.00195(11) 0.00880(12) 0.00433(11)
S1 0.0384(2) 0.0365(2) 0.0428(3) -0.00117(18) 0.0088(2) 0.00223(18)
S2 0.0456(3) 0.0427(3) 0.0504(3) -0.0030(2) 0.0132(2) 0.0073(2)
P1 0.0432(3) 0.0350(3) 0.0468(3) 0.0052(2) 0.0064(2) -0.0002(2)
P2 0.0384(3) 0.0442(3) 0.0433(3) 0.0014(2) 0.0026(2) -0.0007(2)
O1 0.1159(18) 0.0802(14) 0.0664(13) 0.0106(10) -0.0339(13) -0.0051(12)
O2 0.0817(14) 0.0970(16) 0.1259(19) 0.0285(14) 0.0611(14) -0.0008(12)
O3 0.1075(16) 0.0679(13) 0.0906(15) 0.0316(11) 0.0255(12) 0.0310(12)
O4 0.0476(10) 0.0996(15) 0.1018(16) -0.0075(12) 0.0281(10) -0.0059(10)
O5 0.0901(14) 0.0666(11) 0.0526(10) -0.0017(8) 0.0131(9) 0.0049(10)
O6 0.0718(13) 0.134(2) 0.0599(12) -0.0060(12) -0.0013(10) 0.0171(13)
N1 0.0474(10) 0.0408(9) 0.0537(10) -0.0066(8) 0.0081(8) 0.0004(7)
C1 0.0684(15) 0.0449(12) 0.0542(14) 0.0017(10) 0.0012(12) -0.0007(11)
C2 0.0614(14) 0.0513(13) 0.0676(15) 0.0090(11) 0.0210(12) 0.0056(11)
C3 0.0555(13) 0.0505(13) 0.0580(13) 0.0043(10) 0.0158(11) 0.0096(10)
C4 0.0499(13) 0.0536(13) 0.0591(14) -0.0013(10) 0.0106(11) 0.0037(10)
C5 0.0527(12) 0.0392(11) 0.0620(14) -0.0045(10) 0.0054(10) 0.0039(9)
C6 0.0478(11) 0.0452(11) 0.0485(11) -0.0029(9) 0.0100(9) -0.0074(9)
C7 0.0502(11) 0.0340(10) 0.0531(12) -0.0039(8) 0.0106(9) -0.0014(8)
C8 0.0548(12) 0.0424(11) 0.0508(12) -0.0048(9) 0.0124(10) 0.0026(9)
C9 0.0564(13) 0.0483(12) 0.0572(13) 0.0022(10) 0.0108(11) 0.0077(10)
C10 0.0641(14) 0.0445(12) 0.0482(12) 0.0001(9) 0.0099(10) 0.0000(10)
C11 0.0648(15) 0.0603(14) 0.0520(13) -0.0066(11) 0.0173(11) 0.0046(11)
C12 0.0524(13) 0.0599(14) 0.0609(14) -0.0097(11) 0.0158(11) 0.0048(11)
C13 0.0715(16) 0.0477(13) 0.0578(14) 0.0036(10) 0.0106(12) 0.0053(11)
C14 0.086(2) 0.165(4) 0.076(2) -0.014(2) -0.0193(19) 0.025(2)
C15 0.0643(14) 0.0378(11) 0.0615(14) 0.0062(10) 0.0224(11) 0.0040(10)
C16 0.0740(17) 0.0544(15) 0.093(2) 0.0120(14) 0.0276(15) -0.0093(13)
C17 0.111(3) 0.0573(18) 0.126(3) 0.0107(19) 0.065(2) -0.0089(17)
C18 0.153(4) 0.0634(19) 0.100(3) 0.0303(18) 0.075(3) 0.019(2)
C19 0.139(3) 0.084(2) 0.070(2) 0.0293(17) 0.031(2) 0.021(2)
C20 0.092(2) 0.0701(18) 0.0615(16) 0.0192(13) 0.0133(15) 0.0039(15)
C21 0.0457(11) 0.0445(11) 0.0430(11) 0.0069(8) 0.0027(9) 0.0033(9)
C22 0.0576(14) 0.0511(13) 0.0701(16) -0.0071(11) 0.0072(12) 0.0039(11)
C23 0.0709(17) 0.0619(16) 0.0705(17) -0.0047(13) 0.0046(13) 0.0223(13)
C24 0.0535(16) 0.083(2) 0.129(3) 0.006(2) 0.0116(17) 0.0242(15)
C25 0.0412(15) 0.079(2) 0.235(5) 0.005(3) 0.015(2) 0.0054(14)
C26 0.0492(14) 0.0492(15) 0.135(3) -0.0008(15) 0.0017(16) 0.0017(11)
C27 0.0485(12) 0.0384(11) 0.0654(14) 0.0028(10) -0.0022(10) -0.0040(9)
C28 0.0545(13) 0.0438(11) 0.0475(12) -0.0050(9) -0.0013(10) 0.0030(9)
C29 0.0460(12) 0.0765(17) 0.0551(13) 0.0093(12) -0.0002(10) -0.0122(11)
C30 0.0588(17) 0.103(3) 0.104(3) 0.015(2) -0.0223(17) 0.0038(16)
C31 0.071(2) 0.152(4) 0.150(4) 0.024(3) -0.044(3) 0.005(3)
C32 0.069(2) 0.180(5) 0.159(5) 0.026(4) -0.042(3) -0.042(3)
C33 0.083(3) 0.138(4) 0.149(4) -0.007(3) -0.016(3) -0.051(3)
C34 0.0638(18) 0.090(2) 0.104(3) -0.0024(19) -0.0051(17) -0.0240(16)
C35 0.0412(11) 0.0505(12) 0.0454(11) -0.0012(9) 0.0046(9) 0.0013(9)
C36 0.0700(16) 0.0737(17) 0.0550(14) -0.0132(12) 0.0109(12) -0.0226(13)
C37 0.094(2) 0.097(2) 0.0558(16) -0.0213(15) 0.0241(15) -0.0246(18)
C38 0.092(2) 0.0794(19) 0.0600(16) -0.0048(14) 0.0371(15) -0.0075(16)
C39 0.0775(17) 0.0539(14) 0.0708(16) -0.0028(12) 0.0320(14) -0.0078(12)
C40 0.0607(14) 0.0490(12) 0.0558(13) -0.0057(10) 0.0187(11) -0.0023(10)

loop_
_atom_type_symbol
_atom_type_description
_atom_type_scat_dispersion_real
_atom_type_scat_dispersion_imag
_atom_type_scat_source
C C 0.0033 0.0016 'International Tables Vol C Tables 4.2.6.8 and 6.1.1.4'
H H 0.0000 0.0000 'International Tables Vol C Tables 4.2.6.8 and 6.1.1.4'
N N 0.0061 0.0033 'International Tables Vol C Tables 4.2.6.8 and 6.1.1.4'
O O 0.0106 0.0060 'International Tables Vol C Tables 4.2.6.8 and 6.1.1.4'
S S 0.1246 0.1234 'International Tables Vol C Tables 4.2.6.8 and 6.1.1.4'
P P 0.1023 0.0942 'International Tables Vol C Tables 4.2.6.8 and 6.1.1.4'
Fe Fe 0.3463 0.8444 'International Tables Vol C Tables 4.2.6.8 and 6.1.1.4'

loop_
_geom_angle_atom_site_label_1
_geom_angle_atom_site_label_2
_geom_angle_atom_site_label_3
_geom_angle
C2 Fe1 C1 97.57(12)
C2 Fe1 P1 89.45(8)
C1 Fe1 P1 94.59(8)
C2 Fe1 S1 152.22(9)
C1 Fe1 S1 110.11(9)
P1 Fe1 S1 90.67(2)
C2 Fe1 S2 86.16(8)
C1 Fe1 S2 104.97(8)
P1 Fe1 S2 160.34(3)
S1 Fe1 S2 84.46(2)
C2 Fe1 Fe2 97.47(9)
C1 Fe1 Fe2 154.25(8)
P1 Fe1 Fe2 106.34(2)
S1 Fe1 Fe2 55.998(18)
S2 Fe1 Fe2 55.462(17)
C4 Fe2 C3 96.55(11)
C4 Fe2 P2 93.79(8)
C3 Fe2 P2 96.47(8)
C4 Fe2 S2 88.57(8)
C3 Fe2 S2 99.77(8)
P2 Fe2 S2 163.22(2)
C4 Fe2 S1 152.15(8)
C3 Fe2 S1 111.19(8)
P2 Fe2 S1 85.78(2)
S2 Fe2 S1 84.44(2)
C4 Fe2 Fe1 98.88(8)
C3 Fe2 Fe1 150.82(9)
P2 Fe2 Fe1 107.02(2)
S2 Fe2 Fe1 56.224(18)
S1 Fe2 Fe1 55.188(16)
C6 S1 Fe1 111.01(7)
C6 S1 Fe2 114.00(7)
Fe1 S1 Fe2 68.814(18)
C5 S2 Fe2 104.82(8)
C5 S2 Fe1 111.99(7)
Fe2 S2 Fe1 68.313(18)
C15 P1 C27 104.36(11)
C15 P1 C21 98.94(10)
C27 P1 C21 101.60(11)
C15 P1 Fe1 114.10(8)
C27 P1 Fe1 113.76(8)
C21 P1 Fe1 121.68(7)
C29 P2 C28 104.13(12)
C29 P2 C35 100.79(11)
C28 P2 C35 99.70(10)
C29 P2 Fe2 116.74(9)
C28 P2 Fe2 115.40(7)
C35 P2 Fe2 117.54(7)
C13 O6 C14 115.3(2)
C7 N1 C5 120.57(18)
C7 N1 C6 123.52(18)
C5 N1 C6 112.92(18)
O1 C1 Fe1 175.8(2)
O2 C2 Fe1 178.6(2)
O3 C3 Fe2 174.6(2)
O4 C4 Fe2 176.7(2)
N1 C5 S2 114.51(15)
N1 C5 H5A 108.6
S2 C5 H5A 108.6
N1 C5 H5B 108.6
S2 C5 H5B 108.6
H5A C5 H5B 107.6
N1 C6 S1 115.47(14)
N1 C6 H6A 108.4
S1 C6 H6A 108.4
N1 C6 H6B 108.4
S1 C6 H6B 108.4
H6A C6 H6B 107.5
N1 C7 C8 122.04(19)
N1 C7 C12 120.7(2)
C8 C7 C12 117.2(2)
C9 C8 C7 121.1(2)
C9 C8 H8 119.5
C7 C8 H8 119.5
C8 C9 C10 120.8(2)
C8 C9 H9 119.6
C10 C9 H9 119.6
C11 C10 C9 118.3(2)
C11 C10 C13 118.2(2)
C9 C10 C13 123.5(2)
C12 C11 C10 121.5(2)
C12 C11 H11 119.2
C10 C11 H11 119.2
C11 C12 C7 121.0(2)
C11 C12 H12 119.5
C7 C12 H12 119.5
O5 C13 O6 122.7(3)
O5 C13 C10 125.1(3)
O6 C13 C10 112.2(2)
O6 C14 H14A 109.5
O6 C14 H14B 109.5
H14A C14 H14B 109.5
O6 C14 H14C 109.5
H14A C14 H14C 109.5
H14B C14 H14C 109.5
C16 C15 C20 118.7(2)
C16 C15 P1 123.2(2)
C20 C15 P1 118.0(2)
C15 C16 C17 120.2(3)
C15 C16 H16 119.9
C17 C16 H16 119.9
C18 C17 C16 120.7(3)
C18 C17 H17 119.6
C16 C17 H17 119.6
C17 C18 C19 120.0(3)
C17 C18 H18 120.0
C19 C18 H18 120.0
C18 C19 C20 120.0(4)
C18 C19 H19 120.0
C20 C19 H19 120.0
C15 C20 C19 120.4(3)
C15 C20 H20 119.8
C19 C20 H20 119.8
C26 C21 C22 117.9(2)
C26 C21 P1 122.68(18)
C22 C21 P1 119.36(18)
C23 C22 C21 121.7(3)
C23 C22 H22 119.1
C21 C22 H22 119.1
C24 C23 C22 119.8(3)
C24 C23 H23 120.1
C22 C23 H23 120.1
C23 C24 C25 119.8(3)
C23 C24 H24 120.1
C25 C24 H24 120.1
C24 C25 C26 120.7(3)
C24 C25 H25 119.7
C26 C25 H25 119.7
C21 C26 C25 120.1(3)
C21 C26 H26 119.9
C25 C26 H26 119.9
C28 C27 P1 112.01(15)
C28 C27 H27A 109.2
P1 C27 H27A 109.2
C28 C27 H27B 109.2
P1 C27 H27B 109.2
H27A C27 H27B 107.9
C27 C28 P2 115.86(16)
C27 C28 H28A 108.3
P2 C28 H28A 108.3
C27 C28 H28B 108.3
P2 C28 H28B 108.3
H28A C28 H28B 107.4
C30 C29 C34 118.8(3)
C30 C29 P2 118.3(2)
C34 C29 P2 122.5(2)
C29 C30 C31 121.1(4)
C29 C30 H30 119.5
C31 C30 H30 119.5
C32 C31 C30 120.0(4)
C32 C31 H31 120.0
C30 C31 H31 120.0
C31 C32 C33 120.5(4)
C31 C32 H32 119.8
C33 C32 H32 119.8
C32 C33 C34 119.4(4)
C32 C33 H33 120.3
C34 C33 H33 120.3
C33 C34 C29 120.1(4)
C33 C34 H34 119.9
C29 C34 H34 119.9
C40 C35 C36 118.6(2)
C40 C35 P2 122.01(17)
C36 C35 P2 119.43(18)
C37 C36 C35 120.6(2)
C37 C36 H36 119.7
C35 C36 H36 119.7
C38 C37 C36 120.2(3)
C38 C37 H37 119.9
C36 C37 H37 119.9
C37 C38 C39 120.2(3)
C37 C38 H38 119.9
C39 C38 H38 119.9
C38 C39 C40 120.2(2)
C38 C39 H39 119.9
C40 C39 H39 119.9
C35 C40 C39 120.3(2)
C35 C40 H40 119.8
C39 C40 H40 119.8

loop_
_geom_bond_atom_site_label_1
_geom_bond_atom_site_label_2
_geom_bond_distance
Fe1 C2 1.756(2)
Fe1 C1 1.779(3)
Fe1 P1 2.2166(7)
Fe1 S1 2.2463(6)
Fe1 S2 2.2820(6)
Fe1 Fe2 2.5511(5)
Fe2 C4 1.759(2)
Fe2 C3 1.772(2)
Fe2 P2 2.2234(7)
Fe2 S2 2.2615(7)
Fe2 S1 2.2682(6)
S1 C6 1.848(2)
S2 C5 1.848(2)
P1 C15 1.834(2)
P1 C27 1.838(2)
P1 C21 1.839(2)
P2 C29 1.828(2)
P2 C28 1.832(2)
P2 C35 1.835(2)
O1 C1 1.146(3)
O2 C2 1.151(3)
O3 C3 1.145(3)
O4 C4 1.154(3)
O5 C13 1.202(3)
O6 C13 1.333(3)
O6 C14 1.450(4)
N1 C7 1.388(3)
N1 C5 1.435(3)
N1 C6 1.438(3)
C5 H5A 0.9700
C5 H5B 0.9700
C6 H6A 0.9700
C6 H6B 0.9700
C7 C8 1.397(3)
C7 C12 1.408(3)
C8 C9 1.378(3)
C8 H8 0.9300
C9 C10 1.391(3)
C9 H9 0.9300
C10 C11 1.380(3)
C10 C13 1.476(3)
C11 C12 1.363(3)
C11 H11 0.9300
C12 H12 0.9300
C14 H14A 0.9600
C14 H14B 0.9600
C14 H14C 0.9600
C15 C16 1.374(4)
C15 C20 1.388(4)
C16 C17 1.394(4)
C16 H16 0.9300
C17 C18 1.358(5)
C17 H17 0.9300
C18 C19 1.368(6)
C18 H18 0.9300
C19 C20 1.393(4)
C19 H19 0.9300
C20 H20 0.9300
C21 C26 1.371(3)
C21 C22 1.381(3)
C22 C23 1.377(3)
C22 H22 0.9300
C23 C24 1.350(4)
C23 H23 0.9300
C24 C25 1.368(5)
C24 H24 0.9300
C25 C26 1.388(4)
C25 H25 0.9300
C26 H26 0.9300
C27 C28 1.534(3)
C27 H27A 0.9700
C27 H27B 0.9700
C28 H28A 0.9700
C28 H28B 0.9700
C29 C30 1.369(4)
C29 C34 1.403(4)
C30 C31 1.394(5)
C30 H30 0.9300
C31 C32 1.360(7)
C31 H31 0.9300
C32 C33 1.389(7)
C32 H32 0.9300
C33 C34 1.392(5)
C33 H33 0.9300
C34 H34 0.9300
C35 C40 1.385(3)
C35 C36 1.392(3)
C36 C37 1.379(4)
C36 H36 0.9300
C37 C38 1.368(4)
C37 H37 0.9300
C38 C39 1.369(4)
C38 H38 0.9300
C39 C40 1.389(3)
C39 H39 0.9300
C40 H40 0.9300

loop_
_geom_torsion_atom_site_label_1
_geom_torsion_atom_site_label_2
_geom_torsion_atom_site_label_3
_geom_torsion_atom_site_label_4
_geom_torsion
C2 Fe1 Fe2 C4 -2.16(12)
C1 Fe1 Fe2 C4 -127.4(2)
P1 Fe1 Fe2 C4 89.46(8)
S1 Fe1 Fe2 C4 168.91(8)
S2 Fe1 Fe2 C4 -82.25(8)
C2 Fe1 Fe2 C3 118.93(18)
C1 Fe1 Fe2 C3 -6.3(3)
P1 Fe1 Fe2 C3 -149.45(15)
S1 Fe1 Fe2 C3 -70.00(15)
S2 Fe1 Fe2 C3 38.85(15)
C2 Fe1 Fe2 P2 -98.92(9)
C1 Fe1 Fe2 P2 135.8(2)
P1 Fe1 Fe2 P2 -7.30(3)
S1 Fe1 Fe2 P2 72.15(2)
S2 Fe1 Fe2 P2 -179.01(3)
C2 Fe1 Fe2 S2 80.08(9)
C1 Fe1 Fe2 S2 -45.2(2)
P1 Fe1 Fe2 S2 171.70(3)
S1 Fe1 Fe2 S2 -108.85(2)
C2 Fe1 Fe2 S1 -171.07(9)
C1 Fe1 Fe2 S1 63.7(2)
P1 Fe1 Fe2 S1 -79.45(2)
S2 Fe1 Fe2 S1 108.85(2)
C2 Fe1 S1 C6 127.8(2)
C1 Fe1 S1 C6 -46.93(11)
P1 Fe1 S1 C6 -142.07(8)
S2 Fe1 S1 C6 57.01(8)
Fe2 Fe1 S1 C6 108.57(8)
C2 Fe1 S1 Fe2 19.28(18)
C1 Fe1 S1 Fe2 -155.50(8)
P1 Fe1 S1 Fe2 109.36(2)
S2 Fe1 S1 Fe2 -51.559(19)
C4 Fe2 S1 C6 -128.38(19)
C3 Fe2 S1 C6 46.19(12)
P2 Fe2 S1 C6 141.50(8)
S2 Fe2 S1 C6 -52.15(8)
Fe1 Fe2 S1 C6 -104.38(8)
C4 Fe2 S1 Fe1 -24.01(18)
C3 Fe2 S1 Fe1 150.57(9)
P2 Fe2 S1 Fe1 -114.12(2)
S2 Fe2 S1 Fe1 52.22(2)
C4 Fe2 S2 C5 -150.16(11)
C3 Fe2 S2 C5 -53.76(11)
P2 Fe2 S2 C5 111.45(11)
S1 Fe2 S2 C5 56.84(8)
Fe1 Fe2 S2 C5 108.16(8)
C4 Fe2 S2 Fe1 101.68(8)
C3 Fe2 S2 Fe1 -161.92(8)
P2 Fe2 S2 Fe1 3.29(8)
S1 Fe2 S2 Fe1 -51.324(18)
C2 Fe1 S2 C5 160.37(13)
C1 Fe1 S2 C5 63.56(12)
P1 Fe1 S2 C5 -122.14(11)
S1 Fe1 S2 C5 -45.81(9)
Fe2 Fe1 S2 C5 -97.83(9)
C2 Fe1 S2 Fe2 -101.79(9)
C1 Fe1 S2 Fe2 161.39(9)
P1 Fe1 S2 Fe2 -24.30(7)
S1 Fe1 S2 Fe2 52.02(2)
C2 Fe1 P1 C15 -38.80(13)
C1 Fe1 P1 C15 58.75(13)
S1 Fe1 P1 C15 168.99(9)
S2 Fe1 P1 C15 -115.73(11)
Fe2 Fe1 P1 C15 -136.42(9)
C2 Fe1 P1 C27 80.79(12)
C1 Fe1 P1 C27 178.34(12)
S1 Fe1 P1 C27 -71.42(9)
S2 Fe1 P1 C27 3.86(12)
Fe2 Fe1 P1 C27 -16.83(9)
C2 Fe1 P1 C21 -157.22(12)
C1 Fe1 P1 C21 -59.67(12)
S1 Fe1 P1 C21 50.57(8)
S2 Fe1 P1 C21 125.85(10)
Fe2 Fe1 P1 C21 105.16(8)
C4 Fe2 P2 C29 18.39(12)
C3 Fe2 P2 C29 -78.65(12)
S2 Fe2 P2 C29 116.02(12)
S1 Fe2 P2 C29 170.47(9)
Fe1 Fe2 P2 C29 118.88(9)
C4 Fe2 P2 C28 -104.41(12)
C3 Fe2 P2 C28 158.55(12)
S2 Fe2 P2 C28 -6.79(13)
S1 Fe2 P2 C28 47.67(9)
Fe1 Fe2 P2 C28 -3.93(9)
C4 Fe2 P2 C35 138.33(11)
C3 Fe2 P2 C35 41.30(11)
S2 Fe2 P2 C35 -124.04(11)
S1 Fe2 P2 C35 -69.59(8)
Fe1 Fe2 P2 C35 -121.18(8)
C2 Fe1 C1 O1 19(3)
P1 Fe1 C1 O1 -71(3)
S1 Fe1 C1 O1 -163(3)
S2 Fe1 C1 O1 107(3)
Fe2 Fe1 C1 O1 144(3)
C1 Fe1 C2 O2 93(11)
P1 Fe1 C2 O2 -173(100)
S1 Fe1 C2 O2 -82(11)
S2 Fe1 C2 O2 -12(11)
Fe2 Fe1 C2 O2 -66(11)
C4 Fe2 C3 O3 19(3)
P2 Fe2 C3 O3 114(3)
S2 Fe2 C3 O3 -71(3)
S1 Fe2 C3 O3 -158(3)
Fe1 Fe2 C3 O3 -103(3)
C3 Fe2 C4 O4 -62(4)
P2 Fe2 C4 O4 -159(4)
S2 Fe2 C4 O4 38(4)
S1 Fe2 C4 O4 113(4)
Fe1 Fe2 C4 O4 93(4)
C7 N1 C5 S2 -85.5(2)
C6 N1 C5 S2 75.6(2)
Fe2 S2 C5 N1 -80.13(17)
Fe1 S2 C5 N1 -7.91(19)
C7 N1 C6 S1 99.3(2)
C5 N1 C6 S1 -61.2(2)
Fe1 S1 C6 N1 -17.11(19)
Fe2 S1 C6 N1 58.25(18)
C5 N1 C7 C8 179.9(2)
C6 N1 C7 C8 20.9(3)
C5 N1 C7 C12 -3.6(3)
C6 N1 C7 C12 -162.6(2)
N1 C7 C8 C9 172.4(2)
C12 C7 C8 C9 -4.3(3)
C7 C8 C9 C10 2.2(3)
C8 C9 C10 C11 1.0(4)
C8 C9 C10 C13 -178.1(2)
C9 C10 C11 C12 -2.0(4)
C13 C10 C11 C12 177.1(2)
C10 C11 C12 C7 -0.2(4)
N1 C7 C12 C11 -173.4(2)
C8 C7 C12 C11 3.2(3)
C14 O6 C13 O5 -4.1(4)
C14 O6 C13 C10 174.5(3)
C11 C10 C13 O5 12.4(4)
C9 C10 C13 O5 -168.6(2)
C11 C10 C13 O6 -166.2(2)
C9 C10 C13 O6 12.8(3)
C27 P1 C15 C16 -24.2(2)
C21 P1 C15 C16 -128.7(2)
Fe1 P1 C15 C16 100.6(2)
C27 P1 C15 C20 157.4(2)
C21 P1 C15 C20 52.9(2)
Fe1 P1 C15 C20 -77.9(2)
C20 C15 C16 C17 -0.3(4)
P1 C15 C16 C17 -178.8(2)
C15 C16 C17 C18 -0.3(5)
C16 C17 C18 C19 0.5(5)
C17 C18 C19 C20 -0.1(5)
C16 C15 C20 C19 0.8(4)
P1 C15 C20 C19 179.3(2)
C18 C19 C20 C15 -0.6(5)
C15 P1 C21 C26 -123.6(2)
C27 P1 C21 C26 129.6(2)
Fe1 P1 C21 C26 2.0(3)
C15 P1 C21 C22 53.3(2)
C27 P1 C21 C22 -53.4(2)
Fe1 P1 C21 C22 178.98(16)
C26 C21 C22 C23 -1.8(4)
P1 C21 C22 C23 -178.9(2)
C21 C22 C23 C24 0.8(4)
C22 C23 C24 C25 0.9(6)
C23 C24 C25 C26 -1.5(7)
C22 C21 C26 C25 1.1(5)
P1 C21 C26 C25 178.1(3)
C24 C25 C26 C21 0.5(7)
C15 P1 C27 C28 -168.80(16)
C21 P1 C27 C28 -66.31(17)
Fe1 P1 C27 C28 66.23(17)
P1 C27 C28 P2 -89.50(18)
C29 P2 C28 C27 -77.56(18)
C35 P2 C28 C27 178.62(16)
Fe2 P2 C28 C27 51.72(18)
C28 P2 C29 C30 178.6(2)
C35 P2 C29 C30 -78.4(3)
Fe2 P2 C29 C30 50.1(3)
C28 P2 C29 C34 -8.9(3)
C35 P2 C29 C34 94.1(3)
Fe2 P2 C29 C34 -137.4(2)
C34 C29 C30 C31 3.0(6)
P2 C29 C30 C31 175.9(3)
C29 C30 C31 C32 -1.0(7)
C30 C31 C32 C33 -2.2(9)
C31 C32 C33 C34 3.2(8)
C32 C33 C34 C29 -1.0(7)
C30 C29 C34 C33 -2.0(5)
P2 C29 C34 C33 -174.5(3)
C29 P2 C35 C40 139.4(2)
C28 P2 C35 C40 -114.0(2)
Fe2 P2 C35 C40 11.4(2)
C29 P2 C35 C36 -42.0(2)
C28 P2 C35 C36 64.5(2)
Fe2 P2 C35 C36 -170.02(18)
C40 C35 C36 C37 -0.2(4)
P2 C35 C36 C37 -178.8(2)
C35 C36 C37 C38 -0.2(5)
C36 C37 C38 C39 0.5(5)
C37 C38 C39 C40 -0.3(5)
C36 C35 C40 C39 0.4(4)
P2 C35 C40 C39 179.0(2)
C38 C39 C40 C35 -0.1(4)
